data_7235267
loop_
_publ_author_name
'Liu, Song-Juan'
'Huang, Yuanbiao'
'Lin, Zu-Jin'
'Li, Xin-Fa'
'Cao, Rong'

_publ_section_title
;
 Syntheses, structures and photoluminescent properties of lanthanide
 coordination polymers based on pyridyl functionalized imidazole
 dicarboxylic acid
;
_journal_issue 24
_journal_name_full 'RSC Advances'
_journal_page_first 9279
_journal_paper_doi 10.1039/c3ra41166d
_journal_volume 3
_journal_year 2013
_chemical_formula_sum 'C20 H25 Eu N6 O21'
_chemical_formula_weight 837.42
_space_group_IT_number 2
_space_group_name_Hall '-P 1'
_space_group_name_H-M_alt 'P -1'
_symmetry_cell_setting triclinic
_symmetry_space_group_name_H-M 'P -1'
_atom_sites_solution_hydrogens geom
_atom_sites_solution_primary direct
_atom_sites_solution_secondary difmap
_audit_creation_method SHELXL-97
_cell_angle_alpha 67.246(3)
_cell_angle_beta 78.097(3)
_cell_angle_gamma 71.811(3)
_cell_formula_units_Z 2
_cell_length_a 8.9815(3)
_cell_length_b 14.0907(4)
_cell_length_c 14.1747(5)
_cell_measurement_reflns_used 6100
_cell_measurement_temperature 298(2)
_cell_measurement_theta_max 29.1729
_cell_measurement_theta_min 2.3936
_cell_volume 1564.11(10)
_computing_cell_refinement
;
CrysAlisPro, Oxford Diffraction Ltd.,
Version 1.171.35.19 (release 27-10-2011 CrysAlis171 .NET)
(compiled Oct 27 2011,15:02:11)
;
_computing_data_collection
;
CrysAlisPro, Oxford Diffraction Ltd.,
Version 1.171.35.19 (release 27-10-2011 CrysAlis171 .NET)
(compiled Oct 27 2011,15:02:11)
;
_computing_data_reduction
;
CrysAlisPro, Oxford Diffraction Ltd.,
Version 1.171.35.19 (release 27-10-2011 CrysAlis171 .NET)
(compiled Oct 27 2011,15:02:11)
;
_computing_structure_refinement 'SHELXL-97 (Sheldrick, 1997)'
_computing_structure_solution 'SHELXS-97 (Sheldrick, 1990)'
_diffrn_ambient_temperature 298(2)
_diffrn_detector_area_resol_mean 16.2083
_diffrn_measured_fraction_theta_full 0.981
_diffrn_measured_fraction_theta_max 0.981
_diffrn_measurement_device_type 'Xcalibur, Eos'
_diffrn_measurement_method '\w scans'
_diffrn_radiation_monochromator graphite
_diffrn_radiation_source 'fine-focus sealed tube'
_diffrn_radiation_type MoK\a
_diffrn_radiation_wavelength 0.71073
_diffrn_reflns_av_R_equivalents 0.0399
_diffrn_reflns_av_sigmaI/netI 0.0591
_diffrn_reflns_limit_h_max 11
_diffrn_reflns_limit_h_min -11
_diffrn_reflns_limit_k_max 17
_diffrn_reflns_limit_k_min -17
_diffrn_reflns_limit_l_max 17
_diffrn_reflns_limit_l_min -17
_diffrn_reflns_number 14952
_diffrn_reflns_theta_full 27.10
_diffrn_reflns_theta_max 27.10
_diffrn_reflns_theta_min 2.40
_exptl_absorpt_coefficient_mu 2.103
_exptl_absorpt_correction_T_max 1.00000
_exptl_absorpt_correction_T_min 0.93068
_exptl_absorpt_correction_type multi-scan
_exptl_absorpt_process_details
;
CrysAlisPro, Agilent Technologies,
Version 1.171.35.19 (release 27-10-2011 CrysAlis171 .NET)
(compiled Oct 27 2011,15:02:11)
Empirical absorption correction using spherical harmonics,
 implemented in SCALE3 ABSPACK scaling algorithm.
;
_exptl_crystal_colour colorless
_exptl_crystal_density_diffrn 1.778
_exptl_crystal_density_method 'not measured'
_exptl_crystal_description block
_exptl_crystal_F_000 836
_exptl_crystal_size_max 0.20
_exptl_crystal_size_mid 0.18
_exptl_crystal_size_min 0.10
_refine_diff_density_max 1.307
_refine_diff_density_min -1.000
_refine_diff_density_rms 0.142
_refine_ls_extinction_method none
_refine_ls_goodness_of_fit_ref 1.049
_refine_ls_hydrogen_treatment mixed
_refine_ls_matrix_type full
_refine_ls_number_parameters 529
_refine_ls_number_reflns 6775
_refine_ls_number_restraints 22
_refine_ls_restrained_S_all 1.047
_refine_ls_R_factor_all 0.0520
_refine_ls_R_factor_gt 0.0411
_refine_ls_shift/su_max 0.002
_refine_ls_shift/su_mean 0.000
_refine_ls_structure_factor_coef Fsqd
_refine_ls_weighting_details 'calc w=1/[\s^2^(Fo^2^)+(0.0513P)^2^+1.8172P] where P=(Fo^2^+2Fc^2^)/3'
_refine_ls_weighting_scheme calc
_refine_ls_wR_factor_gt 0.0962
_refine_ls_wR_factor_ref 0.1037
_reflns_number_gt 5842
_reflns_number_total 6775
_reflns_threshold_expression >2sigma(I)
_cod_data_source_file c3ra41166d.cif
_cod_data_source_block 2-Eu
_cod_original_cell_volume 1564.11(9)
_cod_original_sg_symbol_H-M P-1
_cod_database_code 7235267

loop_
_symmetry_equiv_pos_as_xyz
'x, y, z'
'-x, -y, -z'

loop_
_atom_site_label
_atom_site_type_symbol
_atom_site_fract_x
_atom_site_fract_y
_atom_site_fract_z
_atom_site_U_iso_or_equiv
_atom_site_adp_type
_atom_site_occupancy
_atom_site_symmetry_multiplicity
_atom_site_calc_flag
_atom_site_refinement_flags
Eu1 Eu 0.28636(2) 0.952015(16) 0.568310(17) 0.01979(8) Uani 1 1 d D
O1 O 0.4991(4) 0.7718(2) 0.6232(3) 0.0330(8) Uani 1 1 d .
O2 O 0.5819(4) 0.9169(2) 0.5705(3) 0.0255(7) Uani 1 1 d .
O3 O 0.8789(4) 0.9410(2) 0.5675(2) 0.0229(7) Uani 1 1 d .
O4 O 1.1210(4) 0.8352(2) 0.5943(3) 0.0253(7) Uani 1 1 d .
O5 O 0.3713(5) 0.8755(3) 0.4336(3) 0.0408(10) Uani 1 1 d D
H5A H 0.397(8) 0.911(3) 0.375(2) 0.061 Uiso 1 1 d D
H5B H 0.390(8) 0.8114(12) 0.446(4) 0.061 Uiso 1 1 d D
O6 O 0.3143(4) 1.0719(3) 0.6417(4) 0.0485(11) Uani 1 1 d D
H6A H 0.243(3) 1.124(3) 0.644(5) 0.073 Uiso 1 1 d D
H6B H 0.400(2) 1.070(4) 0.654(5) 0.073 Uiso 1 1 d D
O7 O 0.0285(4) 1.0429(3) 0.6362(3) 0.0300(8) Uani 1 1 d D
H7A H 0.016(6) 1.042(5) 0.6957(17) 0.045 Uiso 1 1 d D
H7B H -0.041(5) 1.027(5) 0.620(4) 0.045 Uiso 1 1 d D
O8 O 0.2788(6) 0.8614(4) 0.7524(3) 0.0534(12) Uani 1 1 d D
H8A H 0.282(10) 0.899(4) 0.784(5) 0.080 Uiso 1 1 d D
H8B H 0.305(9) 0.7969(10) 0.782(5) 0.080 Uiso 1 1 d D
O9 O 0.5481(7) 0.6388(5) 0.1764(7) 0.110(3) Uani 1 1 d .
O10 O 0.6294(9) 0.7852(4) 0.1283(6) 0.128(3) Uani 1 1 d .
H10A H 0.7134 0.8017 0.1120 0.192 Uiso 1 1 calc R
O11 O 0.8841(13) 0.8346(6) 0.0786(7) 0.153(4) Uani 1 1 d .
O12 O 1.1375(12) 0.7545(7) 0.0658(6) 0.157(4) Uani 1 1 d .
N1 N 0.7931(4) 0.6407(3) 0.6223(3) 0.0247(8) Uani 1 1 d .
H1A H 0.7194 0.6097 0.6334 0.030 Uiso 1 1 calc R
N2 N 1.0316(4) 0.6628(3) 0.6017(3) 0.0260(9) Uani 1 1 d .
N5 N 1.1553(6) 0.2698(3) 0.6425(4) 0.0464(13) Uani 1 1 d .
N6 N 0.8537(7) 0.5190(5) 0.1431(5) 0.073(2) Uani 1 1 d .
H6 H 0.7874 0.4810 0.1599 0.088 Uiso 1 1 calc R
N7 N 1.0808(9) 0.5627(6) 0.1010(5) 0.081(2) Uani 1 1 d .
N8 N 1.2622(8) 0.1679(6) 0.1485(5) 0.098(3) Uani 1 1 d .
C1 C 0.6087(5) 0.8159(3) 0.6008(3) 0.0227(9) Uani 1 1 d .
C2 C 0.7724(5) 0.7468(3) 0.6059(4) 0.0227(9) Uani 1 1 d .
C3 C 0.9487(5) 0.5941(3) 0.6180(4) 0.0251(10) Uani 1 1 d .
C4 C 1.0174(6) 0.4811(4) 0.6287(4) 0.0289(11) Uani 1 1 d .
C5 C 0.9269(7) 0.4114(4) 0.6506(5) 0.0407(14) Uani 1 1 d .
H5 H 0.8178 0.4336 0.6615 0.049 Uiso 1 1 calc R
C6 C 1.0008(7) 0.3072(4) 0.6562(5) 0.0453(15) Uani 1 1 d .
H6E H 0.9381 0.2609 0.6705 0.054 Uiso 1 1 calc R
C7 C 1.2419(8) 0.3382(5) 0.6220(6) 0.0540(18) Uani 1 1 d .
H7 H 1.3507 0.3140 0.6117 0.065 Uiso 1 1 calc R
C8 C 1.1787(7) 0.4433(4) 0.6151(5) 0.0487(16) Uani 1 1 d .
H8 H 1.2440 0.4879 0.6014 0.058 Uiso 1 1 calc R
C9 C 0.9232(5) 0.7582(3) 0.5940(3) 0.0214(9) Uani 1 1 d .
C10 C 0.9779(5) 0.8521(3) 0.5834(3) 0.0205(9) Uani 1 1 d .
C11 C 0.6551(12) 0.6847(6) 0.1454(9) 0.097(4) Uani 1 1 d .
C12 C 0.8186(10) 0.6241(6) 0.1300(7) 0.080(3) Uani 1 1 d .
C13 C 1.0120(8) 0.4847(6) 0.1248(5) 0.068(2) Uani 1 1 d .
C14 C 1.0951(8) 0.3751(7) 0.1309(5) 0.068(2) Uani 1 1 d .
C15 C 1.0183(8) 0.2973(6) 0.1562(5) 0.0583(19) Uani 1 1 d .
H15 H 0.9091 0.3127 0.1684 0.070 Uiso 1 1 calc R
C16 C 1.1062(9) 0.1954(7) 0.1631(6) 0.075(3) Uani 1 1 d .
H16 H 1.0531 0.1432 0.1789 0.090 Uiso 1 1 calc R
C17 C 1.3346(9) 0.2433(9) 0.1243(8) 0.115(5) Uani 1 1 d .
H17 H 1.4440 0.2247 0.1139 0.138 Uiso 1 1 calc R
C18 C 1.2599(9) 0.3475(8) 0.1133(7) 0.107(4) Uani 1 1 d .
H18 H 1.3166 0.3982 0.0948 0.129 Uiso 1 1 calc R
C19 C 0.9625(12) 0.6494(8) 0.1018(6) 0.091(4) Uani 1 1 d .
C20 C 0.9971(18) 0.7526(10) 0.0829(8) 0.129(6) Uani 1 1 d .
O13 O 0.3424(6) 0.6713(5) 0.4849(8) 0.109(3) Uani 1 1 d D
H13A H 0.259(8) 0.672(9) 0.522(7) 0.163 Uiso 1 1 d D
H13B H 0.354(13) 0.645(10) 0.441(7) 0.163 Uiso 1 1 d D
O14 O 0.4263(8) 0.9595(5) 0.2308(4) 0.089(2) Uani 1 1 d D
H14A H 0.507(8) 0.938(7) 0.198(6) 0.134 Uiso 1 1 d D
H14B H 0.377(10) 1.021(3) 0.204(7) 0.134 Uiso 1 1 d D
O15 O 0.0388(8) 0.9633(6) 0.1661(5) 0.0913(19) Uani 1 1 d D
H15A H 0.109(9) 0.922(7) 0.143(7) 0.137 Uiso 1 1 d D
H15B H -0.031(9) 1.002(8) 0.128(6) 0.137 Uiso 1 1 d D
O16 O 0.3563(11) 0.6180(8) 0.8425(8) 0.059(3) Uani 0.50 1 d P
O16B O 0.3641(11) 0.6689(8) 0.8863(8) 0.060(3) Uani 0.50 1 d P
O17 O 0.3806(12) 0.5962(10) 0.0388(9) 0.077(3) Uani 0.50 1 d P
O17B O 0.4098(13) 0.4981(8) 0.1626(11) 0.091(4) Uani 0.50 1 d P
O18 O 0.3023(11) 0.8755(8) 0.0700(9) 0.067(3) Uani 0.50 1 d P
O18B O 0.4407(15) 0.9684(9) -0.0071(9) 0.085(4) Uani 0.50 1 d P
O19 O 0.2934(13) 0.9964(9) 0.8675(9) 0.072(3) Uani 0.50 1 d P
O19B O 0.2417(15) 0.9087(9) 0.9155(8) 0.078(3) Uani 0.50 1 d P
O20 O 0.3263(12) 0.7603(9) 0.2474(9) 0.072(3) Uani 0.50 1 d P
O21 O 0.3195(9) 0.6174(6) 0.6998(6) 0.045(2) Uani 0.50 1 d P
O21B O 0.5475(10) 0.5360(7) 0.6700(8) 0.058(3) Uani 0.50 1 d P
O22 O 0.5632(11) 0.5004(10) 0.5859(8) 0.081(4) Uani 0.50 1 d P

loop_
_atom_site_aniso_label
_atom_site_aniso_U_11
_atom_site_aniso_U_22
_atom_site_aniso_U_33
_atom_site_aniso_U_23
_atom_site_aniso_U_13
_atom_site_aniso_U_12
Eu1 0.01480(12) 0.01557(12) 0.03068(13) -0.00845(9) -0.00377(8) -0.00464(8)
O1 0.0182(17) 0.0181(16) 0.060(2) -0.0090(15) -0.0072(15) -0.0050(13)
O2 0.0180(16) 0.0156(15) 0.0389(18) -0.0064(13) -0.0052(13) -0.0014(12)
O3 0.0217(16) 0.0153(14) 0.0323(17) -0.0074(13) -0.0077(13) -0.0036(13)
O4 0.0198(16) 0.0199(15) 0.0386(18) -0.0089(14) -0.0062(13) -0.0077(13)
O5 0.057(3) 0.0232(18) 0.041(2) -0.0144(16) 0.0000(19) -0.0070(18)
O6 0.0205(19) 0.054(3) 0.096(3) -0.054(3) -0.003(2) -0.0089(18)
O7 0.0228(18) 0.0333(18) 0.041(2) -0.0185(16) -0.0034(15) -0.0089(15)
O8 0.057(3) 0.053(3) 0.041(2) -0.006(2) -0.013(2) -0.010(2)
O9 0.075(4) 0.055(3) 0.212(8) -0.034(4) -0.081(5) -0.007(3)
O10 0.160(7) 0.047(3) 0.189(8) -0.001(4) -0.127(6) -0.026(4)
O11 0.257(12) 0.087(5) 0.146(7) 0.037(5) -0.119(8) -0.117(7)
O12 0.205(9) 0.167(8) 0.130(6) 0.033(6) -0.075(6) -0.159(8)
N1 0.021(2) 0.0133(17) 0.043(2) -0.0097(16) -0.0097(17) -0.0049(15)
N2 0.020(2) 0.0161(18) 0.041(2) -0.0102(16) -0.0111(17) 0.0008(15)
N5 0.057(3) 0.023(2) 0.063(3) -0.017(2) -0.024(3) 0.000(2)
N6 0.056(4) 0.050(3) 0.099(5) 0.026(3) -0.046(3) -0.035(3)
N7 0.090(5) 0.102(5) 0.055(4) 0.025(4) -0.037(3) -0.076(5)
N8 0.049(4) 0.100(6) 0.074(4) 0.027(4) -0.007(3) 0.003(4)
C1 0.018(2) 0.020(2) 0.029(2) -0.0050(18) -0.0046(17) -0.0083(18)
C2 0.020(2) 0.015(2) 0.034(2) -0.0064(18) -0.0092(18) -0.0043(17)
C3 0.022(2) 0.015(2) 0.038(3) -0.0084(19) -0.0102(19) -0.0010(18)
C4 0.031(3) 0.018(2) 0.039(3) -0.009(2) -0.017(2) -0.001(2)
C5 0.034(3) 0.023(2) 0.067(4) -0.014(3) -0.014(3) -0.006(2)
C6 0.050(4) 0.024(3) 0.068(4) -0.015(3) -0.014(3) -0.013(3)
C7 0.040(3) 0.033(3) 0.093(5) -0.031(3) -0.026(3) 0.009(3)
C8 0.033(3) 0.024(3) 0.094(5) -0.026(3) -0.022(3) 0.002(2)
C9 0.016(2) 0.019(2) 0.031(2) -0.0094(18) -0.0093(17) -0.0017(17)
C10 0.022(2) 0.017(2) 0.021(2) -0.0045(17) -0.0045(17) -0.0049(18)
C11 0.105(7) 0.044(4) 0.150(9) 0.005(5) -0.095(7) -0.025(5)
C12 0.086(6) 0.052(4) 0.098(6) 0.023(4) -0.065(5) -0.037(4)
C13 0.057(4) 0.072(5) 0.056(4) 0.030(4) -0.030(3) -0.042(4)
C14 0.045(4) 0.084(5) 0.047(4) 0.028(4) -0.021(3) -0.032(4)
C15 0.040(4) 0.070(5) 0.052(4) 0.000(3) -0.007(3) -0.022(3)
C16 0.059(5) 0.078(6) 0.056(4) 0.011(4) -0.007(4) -0.018(4)
C17 0.031(4) 0.117(8) 0.116(8) 0.046(7) -0.020(4) -0.012(5)
C18 0.040(4) 0.107(7) 0.119(8) 0.045(6) -0.034(5) -0.035(5)
C19 0.126(8) 0.089(6) 0.067(5) 0.039(5) -0.067(5) -0.087(6)
C20 0.197(13) 0.120(9) 0.087(7) 0.053(7) -0.087(8) -0.129(10)
O13 0.035(3) 0.077(4) 0.248(10) -0.105(5) 0.020(4) -0.020(3)
O14 0.087(5) 0.089(4) 0.049(3) -0.006(3) -0.010(3) 0.015(3)
O15 0.089(5) 0.127(6) 0.086(4) -0.068(4) 0.001(3) -0.032(4)
O16 0.043(5) 0.054(6) 0.085(7) -0.029(5) 0.005(5) -0.021(4)
O16B 0.048(6) 0.053(6) 0.072(6) -0.009(5) -0.018(5) -0.012(5)
O17 0.046(6) 0.114(9) 0.104(9) -0.070(8) 0.012(5) -0.036(6)
O17B 0.067(7) 0.059(6) 0.176(13) -0.063(8) -0.057(8) 0.005(6)
O18 0.048(6) 0.065(6) 0.102(8) -0.049(6) -0.019(5) -0.001(5)
O18B 0.101(10) 0.078(8) 0.071(7) -0.023(6) -0.030(7) -0.008(7)
O19 0.074(7) 0.076(7) 0.082(7) -0.051(6) -0.003(6) -0.017(6)
O19B 0.124(10) 0.074(7) 0.049(6) -0.020(5) 0.006(6) -0.054(7)
O20 0.055(6) 0.083(7) 0.084(7) -0.041(6) 0.010(5) -0.022(6)
O21 0.037(4) 0.036(4) 0.061(5) -0.007(4) -0.014(4) -0.018(4)
O21B 0.035(5) 0.037(4) 0.094(7) -0.004(5) -0.015(5) -0.016(4)
O22 0.039(6) 0.109(9) 0.074(7) -0.030(7) -0.001(5) 0.004(6)

loop_
_atom_type_symbol
_atom_type_description
_atom_type_scat_dispersion_real
_atom_type_scat_dispersion_imag
_atom_type_scat_source
C C 0.0033 0.0016 'International Tables Vol C Tables 4.2.6.8 and 6.1.1.4'
H H 0.0000 0.0000 'International Tables Vol C Tables 4.2.6.8 and 6.1.1.4'
Eu Eu -0.1578 3.6682 'International Tables Vol C Tables 4.2.6.8 and 6.1.1.4'
N N 0.0061 0.0033 'International Tables Vol C Tables 4.2.6.8 and 6.1.1.4'
O O 0.0106 0.0060 'International Tables Vol C Tables 4.2.6.8 and 6.1.1.4'

loop_
_geom_angle_atom_site_label_1
_geom_angle_atom_site_label_2
_geom_angle_atom_site_label_3
_geom_angle
_geom_angle_site_symmetry_1
_geom_angle_site_symmetry_3
O3 Eu1 O6 105.84(14) 2_676 .
O3 Eu1 O8 142.49(14) 2_676 .
O6 Eu1 O8 72.76(18) . .
O3 Eu1 O5 72.43(12) 2_676 .
O6 Eu1 O5 147.95(15) . .
O8 Eu1 O5 128.50(15) . .
O3 Eu1 O4 80.11(10) 2_676 1_455
O6 Eu1 O4 139.32(13) . 1_455
O8 Eu1 O4 78.75(15) . 1_455
O5 Eu1 O4 72.66(13) . 1_455
O3 Eu1 O7 69.55(11) 2_676 .
O6 Eu1 O7 68.61(12) . .
O8 Eu1 O7 75.60(14) . .
O5 Eu1 O7 134.30(14) . .
O4 Eu1 O7 76.66(11) 1_455 .
O3 Eu1 O2 69.21(10) 2_676 2_676
O6 Eu1 O2 73.05(14) . 2_676
O8 Eu1 O2 139.18(16) . 2_676
O5 Eu1 O2 76.75(12) . 2_676
O4 Eu1 O2 141.85(11) 1_455 2_676
O7 Eu1 O2 111.25(11) . 2_676
O3 Eu1 O2 130.34(10) 2_676 .
O6 Eu1 O2 74.64(12) . .
O8 Eu1 O2 86.29(14) . .
O5 Eu1 O2 82.57(14) . .
O4 Eu1 O2 132.18(10) 1_455 .
O7 Eu1 O2 142.37(12) . .
O2 Eu1 O2 63.56(11) 2_676 .
O3 Eu1 O1 139.63(12) 2_676 .
O6 Eu1 O1 111.26(13) . .
O8 Eu1 O1 66.53(14) . .
O5 Eu1 O1 67.76(13) . .
O4 Eu1 O1 82.03(10) 1_455 .
O7 Eu1 O1 139.41(11) . .
O2 Eu1 O1 106.89(10) 2_676 .
O2 Eu1 O1 50.53(10) . .
O3 Eu1 C1 140.29(12) 2_676 .
O6 Eu1 C1 93.94(13) . .
O8 Eu1 C1 75.96(15) . .
O5 Eu1 C1 72.69(14) . .
O4 Eu1 C1 106.77(11) 1_455 .
O7 Eu1 C1 150.01(13) . .
O2 Eu1 C1 84.82(11) 2_676 .
O2 Eu1 C1 25.53(11) . .
O1 Eu1 C1 25.03(11) . .
O3 Eu1 Eu1 100.20(8) 2_676 2_676
O6 Eu1 Eu1 70.91(10) . 2_676
O8 Eu1 Eu1 113.77(13) . 2_676
O5 Eu1 Eu1 77.85(11) . 2_676
O4 Eu1 Eu1 148.97(8) 1_455 2_676
O7 Eu1 Eu1 132.93(8) . 2_676
O2 Eu1 Eu1 32.08(7) 2_676 2_676
O2 Eu1 Eu1 31.48(7) . 2_676
O1 Eu1 Eu1 78.02(7) . 2_676
C1 Eu1 Eu1 54.00(8) . 2_676
C1 O1 Eu1 93.1(3) . .
C1 O2 Eu1 133.0(3) . 2_676
C1 O2 Eu1 94.9(3) . .
Eu1 O2 Eu1 116.44(11) 2_676 .
C10 O3 Eu1 131.7(3) . 2_676
C10 O4 Eu1 133.1(3) . 1_655
Eu1 O5 H5A 121(4) . .
Eu1 O5 H5B 122(4) . .
H5A O5 H5B 117(2) . .
Eu1 O6 H6A 121.5(15) . .
Eu1 O6 H6B 121.2(15) . .
H6A O6 H6B 116(2) . .
Eu1 O7 H7A 120(4) . .
Eu1 O7 H7B 109(4) . .
H7A O7 H7B 115(2) . .
Eu1 O8 H8A 113(5) . .
Eu1 O8 H8B 126(5) . .
H8A O8 H8B 116(2) . .
C11 O10 H10A 109.5 . .
C3 N1 C2 108.2(4) . .
C3 N1 H1A 125.9 . .
C2 N1 H1A 125.9 . .
C3 N2 C9 105.6(4) . .
C6 N5 C7 116.6(5) . .
C13 N6 C12 107.8(6) . .
C13 N6 H6 126.1 . .
C12 N6 H6 126.1 . .
C13 N7 C19 105.4(7) . .
C17 N8 C16 117.2(9) . .
O1 C1 O2 121.3(4) . .
O1 C1 C2 117.6(4) . .
O2 C1 C2 121.1(4) . .
O1 C1 Eu1 61.8(2) . .
O2 C1 Eu1 59.6(2) . .
C2 C1 Eu1 173.8(3) . .
N1 C2 C9 104.6(4) . .
N1 C2 C1 117.6(4) . .
C9 C2 C1 137.7(4) . .
N2 C3 N1 111.4(4) . .
N2 C3 C4 124.6(4) . .
N1 C3 C4 124.1(4) . .
C5 C4 C8 118.0(5) . .
C5 C4 C3 122.6(5) . .
C8 C4 C3 119.4(5) . .
C4 C5 C6 118.9(5) . .
C4 C5 H5 120.6 . .
C6 C5 H5 120.6 . .
N5 C6 C5 123.9(6) . .
N5 C6 H6E 118.0 . .
C5 C6 H6E 118.0 . .
N5 C7 C8 123.6(6) . .
N5 C7 H7 118.2 . .
C8 C7 H7 118.2 . .
C4 C8 C7 119.0(6) . .
C4 C8 H8 120.5 . .
C7 C8 H8 120.5 . .
N2 C9 C2 110.3(4) . .
N2 C9 C10 119.3(4) . .
C2 C9 C10 130.2(4) . .
O3 C10 O4 124.5(4) . .
O3 C10 C9 118.5(4) . .
O4 C10 C9 117.0(4) . .
O9 C11 O10 122.2(10) . .
O9 C11 C12 119.9(7) . .
O10 C11 C12 117.8(9) . .
N6 C12 C19 104.7(8) . .
N6 C12 C11 121.0(7) . .
C19 C12 C11 134.2(9) . .
N7 C13 N6 111.3(8) . .
N7 C13 C14 124.8(7) . .
N6 C13 C14 124.0(6) . .
C15 C14 C18 118.3(9) . .
C15 C14 C13 122.4(6) . .
C18 C14 C13 119.2(8) . .
C14 C15 C16 118.7(7) . .
C14 C15 H15 120.7 . .
C16 C15 H15 120.7 . .
N8 C16 C15 123.5(9) . .
N8 C16 H16 118.2 . .
C15 C16 H16 118.2 . .
N8 C17 C18 124.5(8) . .
N8 C17 H17 117.8 . .
C18 C17 H17 117.8 . .
C17 C18 C14 117.8(9) . .
C17 C18 H18 121.1 . .
C14 C18 H18 121.1 . .
N7 C19 C12 110.9(7) . .
N7 C19 C20 120.4(10) . .
C12 C19 C20 128.5(12) . .
O12 C20 O11 123.2(11) . .
O12 C20 C19 117.2(15) . .
O11 C20 C19 119.5(11) . .
H13A O13 H13B 116(2) . .
H14A O14 H14B 116(2) . .
H15A O15 H15B 116(2) . .

loop_
_geom_bond_atom_site_label_1
_geom_bond_atom_site_label_2
_geom_bond_distance
_geom_bond_site_symmetry_2
Eu1 O3 2.391(3) 2_676
Eu1 O6 2.393(4) .
Eu1 O8 2.419(4) .
Eu1 O5 2.423(4) .
Eu1 O4 2.425(3) 1_455
Eu1 O7 2.472(3) .
Eu1 O2 2.505(3) 2_676
Eu1 O2 2.548(3) .
Eu1 O1 2.600(3) .
Eu1 C1 2.945(4) .
Eu1 Eu1 4.2958(5) 2_676
O1 C1 1.248(5) .
O2 C1 1.274(5) .
O2 Eu1 2.505(3) 2_676
O3 C10 1.257(5) .
O3 Eu1 2.391(3) 2_676
O4 C10 1.263(5) .
O4 Eu1 2.425(3) 1_655
O5 H5A 0.818(10) .
O5 H5B 0.818(10) .
O6 H6A 0.818(10) .
O6 H6B 0.819(10) .
O7 H7A 0.823(10) .
O7 H7B 0.822(10) .
O8 H8A 0.818(10) .
O8 H8B 0.819(10) .
O9 C11 1.237(11) .
O10 C11 1.292(9) .
O10 H10A 0.8200 .
O11 C20 1.268(18) .
O12 C20 1.241(15) .
N1 C3 1.346(6) .
N1 C2 1.377(5) .
N1 H1A 0.8600 .
N2 C3 1.323(6) .
N2 C9 1.371(5) .
N5 C6 1.324(8) .
N5 C7 1.333(8) .
N6 C13 1.355(9) .
N6 C12 1.360(10) .
N6 H6 0.8600 .
N7 C13 1.325(9) .
N7 C19 1.348(13) .
N8 C17 1.314(13) .
N8 C16 1.327(10) .
C1 C2 1.487(6) .
C2 C9 1.382(6) .
C3 C4 1.475(6) .
C4 C5 1.372(7) .
C4 C8 1.379(8) .
C5 C6 1.388(7) .
C5 H5 0.9300 .
C6 H6E 0.9300 .
C7 C8 1.382(7) .
C7 H7 0.9300 .
C8 H8 0.9300 .
C9 C10 1.496(6) .
C11 C12 1.471(14) .
C12 C19 1.386(11) .
C13 C14 1.467(12) .
C14 C15 1.369(10) .
C14 C18 1.402(10) .
C15 C16 1.383(11) .
C15 H15 0.9300 .
C16 H16 0.9300 .
C17 C18 1.372(15) .
C17 H17 0.9300 .
C18 H18 0.9300 .
C19 C20 1.494(13) .
O13 H13A 0.820(10) .
O13 H13B 0.819(10) .
O14 H14A 0.818(10) .
O14 H14B 0.819(10) .
O15 H15A 0.820(10) .
O15 H15B 0.822(10) .
O16 O16B 1.139(14) .
O17 O17B 1.774(18) .
O18B O18B 1.67(3) 2_675
O19 O19B 1.336(14) .
O21B O22 1.429(15) .
